data_2219048
loop_
_publ_author_name
'Astaraki, Ali Mohammad'
'Bazgir, Ayoob'
'Faraji, Fereshteh'

_publ_section_title 7,11-Bis(4-methylphenyl)-2,4,8,10-tetraazaspiro[5.5]undecane-1,3,5,9-tetraone
_journal_coeditor_code HK2496
_journal_issue 8
_journal_name_full 'Acta Crystallographica Section E'
_journal_page_first o1555
_journal_paper_doi 10.1107/S1600536808022113
_journal_volume 64
_journal_year 2008
_chemical_formula_iupac 'C21 H20 N4 O4'
_chemical_formula_moiety 'C21 H20 N4 O4'
_chemical_formula_sum 'C21 H20 N4 O4'
_chemical_formula_weight 392.41
_chemical_name_systematic
;
7,11-Bis(4-methylphenyl)-2,4,8,10-tetraazaspiro[5.5]undecane-1,3,5,9-tetraone
;
_space_group_IT_number 14
_symmetry_cell_setting monoclinic
_symmetry_space_group_name_Hall '-P 2yn'
_symmetry_space_group_name_H-M 'P 1 21/n 1'
_audit_creation_method 'WinGX routine CIF_UPDATE'
_cell_angle_alpha 90
_cell_angle_beta 104.483(18)
_cell_angle_gamma 90
_cell_formula_units_Z 4
_cell_length_a 8.852(2)
_cell_length_b 12.538(3)
_cell_length_c 17.259(4)
_cell_measurement_reflns_used 2021
_cell_measurement_temperature 298(2)
_cell_measurement_theta_max 28.07
_cell_measurement_theta_min 2.03
_cell_volume 1854.6(8)
_computing_cell_refinement 'X-AREA (Stoe & Cie, 2005)'
_computing_data_collection 'X-AREA (Stoe & Cie, 2005)'
_computing_data_reduction 'X-RED (Stoe & Cie, 2005)'
_computing_molecular_graphics 'ORTEP-3 for Windows (Farrugia, 1997)'
_computing_publication_material 'WinGX (Farrugia, 1999)'
_computing_structure_refinement 'SHELXL97 (Sheldrick, 2008)'
_computing_structure_solution 'SHELXS97 (Sheldrick, 2008)'
_diffrn_measured_fraction_theta_full 0.985
_diffrn_measured_fraction_theta_max 0.985
_diffrn_measurement_device_type 'Stoe IPDSII'
_diffrn_measurement_method 'rotation method'
_diffrn_radiation_type MoK\a
_diffrn_radiation_wavelength 0.71073
_diffrn_reflns_av_R_equivalents 0.0929
_diffrn_reflns_limit_h_max 11
_diffrn_reflns_limit_h_min -11
_diffrn_reflns_limit_k_max 16
_diffrn_reflns_limit_k_min -16
_diffrn_reflns_limit_l_max 22
_diffrn_reflns_limit_l_min -22
_diffrn_reflns_number 17766
_diffrn_reflns_theta_full 28.07
_diffrn_reflns_theta_max 28.07
_diffrn_reflns_theta_min 2.03
_diffrn_standards_number 0
_exptl_absorpt_coefficient_mu 0.1
_exptl_absorpt_correction_T_max 0.991
_exptl_absorpt_correction_T_min 0.979
_exptl_absorpt_correction_type numerical
_exptl_absorpt_process_details 'shape of crystal determined optically (X-SHAPE; Stoe & Cie, 2005))'
_exptl_crystal_colour yellow
_exptl_crystal_density_diffrn 1.405
_exptl_crystal_density_method 'not measured'
_exptl_crystal_description prism
_exptl_crystal_F_000 824
_exptl_crystal_size_max 0.15
_exptl_crystal_size_mid 0.11
_exptl_crystal_size_min 0.1
_refine_diff_density_max 0.426
_refine_diff_density_min -0.441
_refine_ls_extinction_method none
_refine_ls_goodness_of_fit_ref 1.125
_refine_ls_hydrogen_treatment mixed
_refine_ls_matrix_type full
_refine_ls_number_parameters 278
_refine_ls_number_reflns 4456
_refine_ls_number_restraints 0
_refine_ls_restrained_S_all 1.125
_refine_ls_R_factor_gt 0.0806
_refine_ls_shift/su_max 0.003
_refine_ls_structure_factor_coef Fsqd
_refine_ls_weighting_details 'calc w=1/[\s^2^(Fo^2^)+(0.0701P)^2^+0.8069P] where P=(Fo^2^+2Fc^2^)/3'
_refine_ls_weighting_scheme calc
_refine_ls_wR_factor_ref 0.1479
_reflns_number_gt 3107
_reflns_number_total 4456
_reflns_threshold_expression I>2\s(I)
_cod_data_source_file hk2496.cif
_cod_data_source_block I
_cod_depositor_comments
;
The following automatic conversions were performed:
'_exptl_absorpt_correction_type' value 'Numerical' changed to 'numerical'
according to '/home/saulius/struct/CIF-dictionaries/cif_core.dic'
dictionary named 'cif_core.dic' version 2.4.1 from 2010-06-29.

Automatic conversion script
Id: cif_fix_enum 1527 2010-12-29 10:47:43Z saulius 

The following automatic conversions were performed:

'_exptl_absorpt_correction_type' value 'Numerical' changed to
'numerical' according to
/home/saulius/struct/CIF-dictionaries/cif_core.dic dictionary named
'cif_core.dic' version 2.4.1 from 2010-06-29.

Automatic conversion script
Id: cif_fix_values 1715 2011-07-08 13:25:40Z adriana 
;
_cod_original_sg_symbol_H-M 'P 21/n'
_cod_database_code 2219048
_cod_database_fobs_code 2219048

loop_
_symmetry_equiv_pos_as_xyz
'x, y, z'
'-x+1/2, y+1/2, -z+1/2'
'-x, -y, -z'
'x-1/2, -y-1/2, z-1/2'

loop_
_atom_site_type_symbol
_atom_site_label
_atom_site_fract_x
_atom_site_fract_y
_atom_site_fract_z
_atom_site_U_iso_or_equiv
_atom_site_adp_type
_atom_site_calc_flag
_atom_site_refinement_flags
_atom_site_occupancy
O O1 1.0239(3) 0.62989(17) 0.65204(12) 0.0446(5) Uani d . 1
O O2 1.0451(3) 0.60240(17) 0.43863(13) 0.0463(6) Uani d . 1
O O3 0.7614(3) 0.63921(19) 0.18421(13) 0.0522(6) Uani d . 1
O O4 0.6359(3) 0.85414(18) 0.36650(13) 0.0520(6) Uani d . 1
N N1 0.8229(3) 0.6195(2) 0.54163(15) 0.0417(6) Uani d . 1
H H1B 0.809(5) 0.559(4) 0.553(3) 0.076(14) Uiso d . 1
N N2 0.9943(3) 0.7595(2) 0.55764(14) 0.0403(6) Uani d . 1
H H2B 1.069(4) 0.787(3) 0.582(2) 0.046(10) Uiso d . 1
N N3 0.8909(3) 0.6150(2) 0.31407(15) 0.0393(6) Uani d . 1
H H3 0.936(4) 0.563(3) 0.3020(19) 0.032(8) Uiso d . 1
N N4 0.7093(3) 0.7516(2) 0.27656(14) 0.0381(6) Uani d . 1
H H4D 0.646(4) 0.787(3) 0.239(2) 0.045(9) Uiso d . 1
C C1 0.4632(4) 0.5999(3) 0.3870(2) 0.0453(7) Uani d . 1
H H1 0.4228 0.6665 0.3944 0.054 Uiso calc R 1
C C2 0.3664(4) 0.5232(3) 0.3421(2) 0.0516(8) Uani d . 1
H H2 0.2622 0.5397 0.3196 0.062 Uiso calc R 1
C C3 0.4211(4) 0.4227(3) 0.33000(18) 0.0455(7) Uani d . 1
C C4 0.3157(5) 0.3384(3) 0.2819(2) 0.0634(10) Uani d . 1
H H4A 0.3123 0.2776 0.3152 0.076 Uiso calc R 1
H H4B 0.3556 0.3172 0.2374 0.076 Uiso calc R 1
H H4C 0.2125 0.3668 0.2626 0.076 Uiso calc R 1
C C5 0.5765(4) 0.4012(3) 0.3651(2) 0.0489(8) Uani d . 1
H H5 0.6162 0.334 0.3587 0.059 Uiso calc R 1
C C6 0.6746(4) 0.4773(2) 0.40958(19) 0.0448(7) Uani d . 1
H H6 0.7787 0.4606 0.432 0.054 Uiso calc R 1
C C7 0.6191(3) 0.5784(2) 0.42101(16) 0.0363(6) Uani d . 1
C C8 0.7243(3) 0.6631(2) 0.46862(16) 0.0357(6) Uani d . 1
H H8 0.6568 0.7166 0.4842 0.043 Uiso calc R 1
C C9 0.9505(4) 0.6683(2) 0.58658(16) 0.0361(6) Uani d . 1
C C10 0.9253(3) 0.8080(2) 0.48001(16) 0.0349(6) Uani d . 1
H H10 0.8511 0.8621 0.4885 0.042 Uiso calc R 1
C C11 1.0480(4) 0.8656(2) 0.44822(17) 0.0374(7) Uani d . 1
C C12 1.0027(4) 0.9543(2) 0.39888(18) 0.0417(7) Uani d . 1
H H12 0.8984 0.9746 0.3844 0.05 Uiso calc R 1
C C13 1.1118(4) 1.0120(2) 0.3715(2) 0.0491(8) Uani d . 1
H H13 1.0792 1.0695 0.3374 0.059 Uiso calc R 1
C C14 1.2688(4) 0.9861(2) 0.3938(2) 0.0474(8) Uani d . 1
C C15 1.3894(5) 1.0521(3) 0.3674(3) 0.0694(11) Uani d . 1
H H15A 1.3866 1.124 0.3862 0.083 Uiso calc R 1
H H15B 1.3673 1.0521 0.3101 0.083 Uiso calc R 1
H H15C 1.4911 1.0224 0.3892 0.083 Uiso calc R 1
C C16 1.3123(4) 0.8966(3) 0.4421(2) 0.0511(8) Uani d . 1
H H16 1.4168 0.8768 0.4568 0.061 Uiso calc R 1
C C17 1.2051(4) 0.8368(3) 0.46843(19) 0.0455(8) Uani d . 1
H H17 1.2375 0.7769 0.4999 0.055 Uiso calc R 1
C C18 0.8296(3) 0.7230(2) 0.42113(15) 0.0340(6) Uani d . 1
C C19 0.9342(3) 0.6434(2) 0.39333(16) 0.0335(6) Uani d . 1
C C20 0.7848(3) 0.6665(2) 0.25345(17) 0.0356(6) Uani d . 1
C C21 0.7178(3) 0.7831(2) 0.35308(16) 0.0343(6) Uani d . 1

loop_
_atom_site_aniso_label
_atom_site_aniso_U_11
_atom_site_aniso_U_22
_atom_site_aniso_U_33
_atom_site_aniso_U_12
_atom_site_aniso_U_13
_atom_site_aniso_U_23
O1 0.0555(13) 0.0453(11) 0.0249(10) -0.0030(10) -0.0049(9) 0.0011(8)
O2 0.0490(13) 0.0443(11) 0.0358(11) 0.0170(10) -0.0075(10) -0.0017(9)
O3 0.0634(15) 0.0587(14) 0.0279(11) 0.0076(12) -0.0013(10) -0.0114(10)
O4 0.0593(14) 0.0517(13) 0.0381(12) 0.0261(11) -0.0007(10) -0.0024(10)
N1 0.0491(15) 0.0430(14) 0.0264(12) -0.0046(12) -0.0030(11) 0.0014(10)
N2 0.0495(15) 0.0402(13) 0.0231(11) -0.0030(12) -0.0059(11) -0.0012(10)
N3 0.0442(14) 0.0381(13) 0.0312(13) 0.0117(11) 0.0012(10) -0.0082(10)
N4 0.0440(14) 0.0405(13) 0.0233(11) 0.0111(11) -0.0040(10) 0.0010(10)
C1 0.0410(16) 0.0415(16) 0.0491(19) 0.0038(13) 0.0031(14) -0.0023(13)
C2 0.0364(16) 0.059(2) 0.053(2) -0.0003(15) -0.0014(14) 0.0024(16)
C3 0.0520(19) 0.0473(17) 0.0335(15) -0.0100(14) 0.0041(14) 0.0023(13)
C4 0.070(2) 0.051(2) 0.060(2) -0.0199(18) 0.0006(19) -0.0005(17)
C5 0.059(2) 0.0394(16) 0.0446(18) 0.0011(15) 0.0052(15) -0.0016(13)
C6 0.0437(17) 0.0436(16) 0.0422(17) 0.0069(13) 0.0012(14) -0.0002(13)
C7 0.0394(15) 0.0402(15) 0.0259(13) 0.0013(12) 0.0017(11) 0.0023(11)
C8 0.0411(15) 0.0398(14) 0.0231(12) 0.0060(12) 0.0023(11) -0.0020(11)
C9 0.0441(16) 0.0401(14) 0.0214(12) 0.0050(12) 0.0034(11) -0.0023(11)
C10 0.0435(15) 0.0327(13) 0.0233(13) 0.0067(12) -0.0014(11) -0.0034(10)
C11 0.0508(17) 0.0291(13) 0.0283(13) 0.0034(12) 0.0025(12) -0.0022(11)
C12 0.0504(18) 0.0349(14) 0.0375(16) 0.0116(13) 0.0067(13) 0.0021(12)
C13 0.072(2) 0.0317(14) 0.0444(18) 0.0090(15) 0.0163(16) 0.0030(13)
C14 0.058(2) 0.0382(15) 0.0455(18) 0.0030(14) 0.0127(15) -0.0037(13)
C15 0.074(3) 0.054(2) 0.081(3) -0.007(2) 0.021(2) 0.009(2)
C16 0.0467(18) 0.0494(18) 0.053(2) 0.0031(15) 0.0053(15) 0.0036(15)
C17 0.0488(18) 0.0423(16) 0.0401(17) 0.0082(14) 0.0012(14) 0.0065(13)
C18 0.0415(15) 0.0334(13) 0.0221(12) 0.0081(12) -0.0018(11) -0.0019(10)
C19 0.0374(15) 0.0328(13) 0.0263(13) 0.0054(11) 0.0001(11) -0.0011(10)
C20 0.0372(15) 0.0376(14) 0.0277(13) -0.0025(12) 0.0002(11) -0.0015(11)
C21 0.0367(14) 0.0347(13) 0.0265(13) 0.0078(12) -0.0013(11) 0.0006(11)

loop_
_atom_type_symbol
_atom_type_description
_atom_type_scat_dispersion_real
_atom_type_scat_dispersion_imag
_atom_type_scat_source
C C 0.0033 0.0016 'International Tables Vol C Tables 4.2.6.8 and 6.1.1.4'
H H 0 0 'International Tables Vol C Tables 4.2.6.8 and 6.1.1.4'
N N 0.0061 0.0033 'International Tables Vol C Tables 4.2.6.8 and 6.1.1.4'
O O 0.0106 0.006 'International Tables Vol C Tables 4.2.6.8 and 6.1.1.4'

loop_
_geom_angle_atom_site_label_1
_geom_angle_atom_site_label_2
_geom_angle_atom_site_label_3
_geom_angle
C7 C1 C2 120.8(3)
C7 C1 H1 119.6
C2 C1 H1 119.6
C3 C2 C1 121.6(3)
C3 C2 H2 119.2
C1 C2 H2 119.2
C5 C3 C2 117.2(3)
C5 C3 C4 120.9(3)
C2 C3 C4 121.9(3)
C3 C4 H4A 109.5
C3 C4 H4B 109.5
H4A C4 H4B 109.5
C3 C4 H4C 109.5
H4A C4 H4C 109.5
H4B C4 H4C 109.5
C3 C5 C6 121.7(3)
C3 C5 H5 119.2
C6 C5 H5 119.2
C5 C6 C7 120.8(3)
C5 C6 H6 119.6
C7 C6 H6 119.6
C1 C7 C6 117.9(3)
C1 C7 C8 120.4(3)
C6 C7 C8 121.7(3)
N1 C8 C7 111.3(2)
N1 C8 C18 109.0(2)
C7 C8 C18 114.6(2)
N1 C8 H8 107.2
C7 C8 H8 107.2
C18 C8 H8 107.2
O1 C9 N2 122.1(3)
O1 C9 N1 121.1(3)
N2 C9 N1 116.8(3)
N2 C10 C11 110.9(2)
N2 C10 C18 110.2(2)
C11 C10 C18 114.1(2)
N2 C10 H10 107
C11 C10 H10 107
C18 C10 H10 107
C17 C11 C12 118.3(3)
C17 C11 C10 123.1(3)
C12 C11 C10 118.5(3)
C13 C12 C11 120.4(3)
C13 C12 H12 119.8
C11 C12 H12 119.8
C12 C13 C14 121.4(3)
C12 C13 H13 119.3
C14 C13 H13 119.3
C13 C14 C16 117.6(3)
C13 C14 C15 121.6(3)
C16 C14 C15 120.8(3)
C14 C15 H15A 109.5
C14 C15 H15B 109.5
H15A C15 H15B 109.5
C14 C15 H15C 109.5
H15A C15 H15C 109.5
H15B C15 H15C 109.5
C17 C16 C14 121.8(3)
C17 C16 H16 119.1
C14 C16 H16 119.1
C16 C17 C11 120.3(3)
C16 C17 H17 119.8
C11 C17 H17 119.8
C19 C18 C21 114.1(2)
C19 C18 C10 112.2(2)
C21 C18 C10 107.7(2)
C19 C18 C8 109.7(2)
C21 C18 C8 106.3(2)
C10 C18 C8 106.3(2)
O2 C19 N3 121.0(3)
O2 C19 C18 122.5(2)
N3 C19 C18 116.5(2)
O3 C20 N4 122.2(3)
O3 C20 N3 122.1(3)
N4 C20 N3 115.7(2)
O4 C21 N4 120.6(2)
O4 C21 C18 121.3(3)
N4 C21 C18 118.0(2)
C9 N1 C8 124.5(3)
C9 N1 H1B 117(3)
C8 N1 H1B 118(3)
C9 N2 C10 127.1(3)
C9 N2 H2B 118(3)
C10 N2 H2B 114(3)
C19 N3 C20 127.0(3)
C19 N3 H3 115(2)
C20 N3 H3 118(2)
C21 N4 C20 126.5(2)
C21 N4 H4D 117(2)
C20 N4 H4D 117(2)

loop_
_geom_bond_atom_site_label_1
_geom_bond_atom_site_label_2
_geom_bond_distance
C1 C7 1.384(4)
C1 C2 1.388(5)
C1 H1 0.93
C2 C3 1.385(5)
C2 H2 0.93
C3 C5 1.384(5)
C3 C4 1.513(5)
C4 H4A 0.96
C4 H4B 0.96
C4 H4C 0.96
C5 C6 1.385(4)
C5 H5 0.93
C6 C7 1.390(4)
C6 H6 0.93
C7 C8 1.512(4)
C8 N1 1.449(4)
C8 C18 1.577(4)
C8 H8 0.98
C9 O1 1.250(3)
C9 N2 1.344(4)
C9 N1 1.346(4)
C10 N2 1.459(3)
C10 C11 1.516(4)
C10 C18 1.568(4)
C10 H10 0.98
C11 C17 1.393(4)
C11 C12 1.398(4)
C12 C13 1.381(5)
C12 H12 0.93
C13 C14 1.384(5)
C13 H13 0.93
C14 C16 1.393(5)
C14 C15 1.509(5)
C15 H15A 0.96
C15 H15B 0.96
C15 H15C 0.96
C16 C17 1.372(5)
C16 H16 0.93
C17 H17 0.93
C18 C19 1.518(4)
C18 C21 1.531(4)
C19 O2 1.207(3)
C19 N3 1.372(3)
C20 O3 1.210(3)
C20 N4 1.370(4)
C20 N3 1.379(4)
C21 O4 1.207(3)
C21 N4 1.362(4)
N1 H1B 0.80(5)
N2 H2B 0.77(4)
N3 H3 0.82(3)
N4 H4D 0.87(4)

loop_
_geom_hbond_atom_site_label_D
_geom_hbond_atom_site_label_H
_geom_hbond_atom_site_label_A
_geom_hbond_site_symmetry_A
_geom_hbond_distance_DH
_geom_hbond_distance_HA
_geom_hbond_distance_DA
_geom_hbond_angle_DHA
_geom_hbond_publ_flag
N1 H1B O2 3_766 0.80(5) 2.39(5) 3.004(3) 135(4) yes
N2 H2B O3 5_565 0.77(4) 2.32(3) 3.065(4) 164(3) yes
N3 H3 O1 3_766 0.82(4) 2.54(4) 3.181(3) 136(3) yes
N4 H4D O1 5_464 0.87(4) 1.92(4) 2.785(3) 174(3) yes
C4 H4B Cg4 2_645 0.96 3.018 3.721(3) 131.19 yes
C10 H10 Cg4 3_665 0.98 3.106 3.914(3) 140.61 yes

loop_
_geom_torsion_atom_site_label_1
_geom_torsion_atom_site_label_2
_geom_torsion_atom_site_label_3
_geom_torsion_atom_site_label_4
_geom_torsion
C7 C1 C2 C3 0.4(5)
C1 C2 C3 C5 0.5(5)
C1 C2 C3 C4 179.3(4)
C2 C3 C5 C6 -1.0(5)
C4 C3 C5 C6 -179.8(3)
C3 C5 C6 C7 0.5(5)
C2 C1 C7 C6 -0.8(5)
C2 C1 C7 C8 178.9(3)
C5 C6 C7 C1 0.4(5)
C5 C6 C7 C8 -179.4(3)
C1 C7 C8 N1 136.0(3)
C6 C7 C8 N1 -44.2(4)
C1 C7 C8 C18 -99.7(3)
C6 C7 C8 C18 80.0(3)
N2 C10 C11 C17 27.2(4)
C18 C10 C11 C17 -98.0(3)
N2 C10 C11 C12 -150.1(3)
C18 C10 C11 C12 84.6(3)
C17 C11 C12 C13 -0.4(4)
C10 C11 C12 C13 177.0(3)
C11 C12 C13 C14 -1.9(5)
C12 C13 C14 C16 2.8(5)
C12 C13 C14 C15 -176.9(3)
C13 C14 C16 C17 -1.4(5)
C15 C14 C16 C17 178.4(4)
C14 C16 C17 C11 -0.9(5)
C12 C11 C17 C16 1.8(5)
C10 C11 C17 C16 -175.5(3)
N2 C10 C18 C19 -72.4(3)
C11 C10 C18 C19 53.3(3)
N2 C10 C18 C21 161.2(2)
C11 C10 C18 C21 -73.2(3)
N2 C10 C18 C8 47.6(3)
C11 C10 C18 C8 173.3(2)
N1 C8 C18 C19 65.8(3)
C7 C8 C18 C19 -59.7(3)
N1 C8 C18 C21 -170.3(2)
C7 C8 C18 C21 64.2(3)
N1 C8 C18 C10 -55.8(3)
C7 C8 C18 C10 178.7(2)
C21 C18 C19 O2 167.7(3)
C10 C18 C19 O2 44.8(4)
C8 C18 C19 O2 -73.1(3)
C21 C18 C19 N3 -16.2(4)
C10 C18 C19 N3 -139.0(3)
C8 C18 C19 N3 103.0(3)
C19 C18 C21 O4 -174.6(3)
C10 C18 C21 O4 -49.3(4)
C8 C18 C21 O4 64.3(3)
C19 C18 C21 N4 7.6(4)
C10 C18 C21 N4 132.9(3)
C8 C18 C21 N4 -113.5(3)
O1 C9 N1 C8 174.7(3)
N2 C9 N1 C8 -5.4(5)
C7 C8 N1 C9 164.5(3)
C18 C8 N1 C9 37.2(4)
O1 C9 N2 C10 175.3(3)
N1 C9 N2 C10 -4.6(5)
C11 C10 N2 C9 -146.8(3)
C18 C10 N2 C9 -19.4(4)
O2 C19 N3 C20 -168.4(3)
C18 C19 N3 C20 15.4(4)
O3 C20 N3 C19 175.2(3)
N4 C20 N3 C19 -3.9(5)
O4 C21 N4 C20 -173.8(3)
C18 C21 N4 C20 4.0(4)
O3 C20 N4 C21 174.2(3)
N3 C20 N4 C21 -6.7(4)

loop_
_cod_related_entry_id
_cod_related_entry_database
_cod_related_entry_code
1 ChemSpider 27469914
